data_4334626
loop_
_publ_author_name
'Vadapalli Chandrasekhar'
'Prasenjit Bag'
'Manfred Speldrich'
'Jan van Leusen'
'Paul K\"ogerler'

_publ_section_title
;
 Synthesis, Structure, and Magnetic Properties of a New Family of
 Tetra-nuclear {Mn2IIILn2} (Ln = Dy, Gd, Tb, Ho) Clusters With an
 Arch-Type Topology: Single-Molecule Magnetism Behavior in the Dysprosium
 and Terbium Analogues
;
_journal_name_full 'Inorganic Chemistry'
_journal_page_first 5035
_journal_page_last 5044
_journal_paper_doi 10.1021/ic302742u
_journal_volume 52
_journal_year 2013
_chemical_formula_sum 'C58 H96 Dy2 Mn2 N6 O31'
_chemical_formula_weight 1808.29
_chemical_name_systematic
; 
 ? 
;
_space_group_IT_number 2
_symmetry_cell_setting triclinic
_symmetry_space_group_name_Hall '-P 1'
_symmetry_space_group_name_H-M 'P -1'
_atom_sites_solution_hydrogens geom
_atom_sites_solution_primary direct
_atom_sites_solution_secondary difmap
_audit_creation_method SHELXL-97
_cell_angle_alpha 66.685(5)
_cell_angle_beta 82.697(5)
_cell_angle_gamma 70.871(5)
_cell_formula_units_Z 2
_cell_length_a 15.243(5)
_cell_length_b 15.813(5)
_cell_length_c 17.963(5)
_cell_measurement_reflns_used 5768
_cell_measurement_temperature 100(2)
_cell_measurement_theta_max 27.64
_cell_measurement_theta_min 2.25
_cell_volume 3757(2)
_computing_cell_refinement 'Bruker SMART'
_computing_data_collection 'Bruker SMART'
_computing_data_reduction 'Bruker SAINT'
_computing_molecular_graphics 'Bruker SHELXTL'
_computing_publication_material 'Bruker SHELXTL'
_computing_structure_refinement 'Bruker SHELXTL'
_computing_structure_solution 'Bruker SHELXTL'
_diffrn_ambient_temperature 100(2)
_diffrn_measured_fraction_theta_full 0.976
_diffrn_measured_fraction_theta_max 0.976
_diffrn_radiation_monochromator graphite
_diffrn_radiation_source 'fine-focus sealed tube'
_diffrn_radiation_type MoK\a
_diffrn_radiation_wavelength 0.71069
_diffrn_reflns_av_R_equivalents 0.0325
_diffrn_reflns_av_sigmaI/netI 0.0686
_diffrn_reflns_limit_h_max 18
_diffrn_reflns_limit_h_min -12
_diffrn_reflns_limit_k_max 19
_diffrn_reflns_limit_k_min -18
_diffrn_reflns_limit_l_max 20
_diffrn_reflns_limit_l_min -21
_diffrn_reflns_number 20246
_diffrn_reflns_theta_full 25.50
_diffrn_reflns_theta_max 25.50
_diffrn_reflns_theta_min 1.70
_exptl_absorpt_coefficient_mu 2.379
_exptl_absorpt_correction_T_max 1.0
_exptl_absorpt_correction_T_min 0.527540
_exptl_absorpt_correction_type empirical
_exptl_absorpt_process_details SADABS
_exptl_crystal_colour GREEN
_exptl_crystal_density_diffrn 1.599
_exptl_crystal_description BLOCK
_exptl_crystal_F_000 1832
_exptl_crystal_size_max 0.14
_exptl_crystal_size_mid 0.11
_exptl_crystal_size_min 0.085
_refine_diff_density_max 3.190
_refine_diff_density_min -1.589
_refine_diff_density_rms 0.213
_refine_ls_extinction_method none
_refine_ls_goodness_of_fit_ref 1.052
_refine_ls_hydrogen_treatment mixed
_refine_ls_matrix_type fullcycle
_refine_ls_number_parameters 915
_refine_ls_number_reflns 13663
_refine_ls_number_restraints 39
_refine_ls_restrained_S_all 1.297
_refine_ls_R_factor_all 0.0823
_refine_ls_R_factor_gt 0.0659
_refine_ls_shift/su_max 0.000
_refine_ls_shift/su_mean 0.000
_refine_ls_structure_factor_coef Fsqd
_refine_ls_weighting_details 'calc w=1/[\s^2^(Fo^2^)+(0.0951P)^2^+31.0789P] where P=(Fo^2^+2Fc^2^)/3'
_refine_ls_weighting_scheme calc
_refine_ls_wR_factor_gt 0.1694
_refine_ls_wR_factor_ref 0.1888
_reflns_number_gt 10861
_reflns_number_total 13663
_reflns_threshold_expression >2sigma(I)
_cod_data_source_file ic302742u_si_002_1.cif
_cod_data_source_block Mn2Dy2
_cod_database_code 4334626

loop_
_symmetry_equiv_pos_as_xyz
'x, y, z'
'-x, -y, -z'

loop_
_atom_site_label
_atom_site_type_symbol
_atom_site_fract_x
_atom_site_fract_y
_atom_site_fract_z
_atom_site_U_iso_or_equiv
_atom_site_adp_type
_atom_site_occupancy
_atom_site_symmetry_multiplicity
_atom_site_calc_flag
_atom_site_refinement_flags
Dy1 Dy 0.24679(4) 0.70303(3) 0.31999(3) 0.022 Uani 1 1 d .
Dy2 Dy 0.24010(3) 0.95262(3) 0.18231(3) 0.020 Uani 1 1 d .
Mn1 Mn 0.39069(12) 0.48664(11) 0.34254(10) 0.024 Uani 1 1 d .
Mn2 Mn 0.37466(12) 1.08730(11) 0.15837(10) 0.024 Uani 1 1 d .
O1 O 0.4192(7) 0.1991(6) 0.5357(5) 0.044 Uani 1 1 d .
O2 O 0.4426(6) 0.3709(5) 0.4278(5) 0.034 Uani 1 1 d .
O3 O 0.3428(5) 0.6043(5) 0.2531(4) 0.022 Uani 1 1 d .
O4 O 0.3170(6) 0.4057(6) 0.3027(5) 0.034 Uani 1 1 d D
H4 H 0.281(8) 0.370(9) 0.318(3) 0.052 Uiso 1 1 d D
O5 O 0.4887(6) 0.5480(6) 0.3681(5) 0.035 Uani 1 1 d .
O6 O 0.3937(5) 0.6986(5) 0.3425(4) 0.026 Uani 1 1 d .
O7 O 0.1340(5) 1.0433(5) 0.2611(5) 0.026 Uani 1 1 d .
O8 O 0.2226(5) 0.8572(5) 0.3158(4) 0.024 Uani 1 1 d .
O9 O 0.2861(6) 0.5404(5) 0.3991(4) 0.029 Uani 1 1 d .
O10 O 0.0936(6) 0.7217(6) 0.3716(5) 0.033 Uani 1 1 d D
H10 H 0.047(3) 0.715(10) 0.356(6) 0.049 Uiso 1 1 d D
O11 O 0.1424(5) 0.6762(5) 0.2415(4) 0.025 Uani 1 1 d U
O12 O 0.2252(5) 0.8102(5) 0.1855(4) 0.024 Uani 1 1 d .
O13 O 0.2682(5) 1.0967(5) 0.1049(4) 0.024 Uani 1 1 d .
O14 O 0.0834(5) 1.0192(6) 0.1362(5) 0.029 Uani 1 1 d D
H14 H 0.035(2) 1.048(8) 0.156(5) 0.043 Uiso 1 1 d D
O15 O 0.4732(6) 0.9745(6) 0.1204(5) 0.030 Uani 1 1 d .
O16 O 0.3862(5) 0.8751(5) 0.1508(4) 0.026 Uani 1 1 d .
O17 O 0.3939(6) 1.3689(6) -0.0341(5) 0.038 Uani 1 1 d .
O18 O 0.4158(6) 1.1804(5) 0.0724(5) 0.030 Uani 1 1 d .
O19 O 0.3348(5) 0.9931(5) 0.2475(4) 0.022 Uani 1 1 d .
O20 O 0.3032(6) 1.2057(6) 0.2081(6) 0.038 Uani 1 1 d D
H20 H 0.258(9) 1.229(10) 0.196(5) 0.057 Uiso 1 1 d D
O21 O 0.9420(8) 0.8020(9) 0.2818(8) 0.066 Uani 1 1 d .
H21A H 0.9297 0.8593 0.2521 0.100 Uiso 1 1 calc R
O22 O 0.9397(7) -0.0103(9) 0.2310(7) 0.072 Uani 1 1 d .
O23 O 0.8505(10) 0.1295(9) 0.2245(8) 0.081 Uani 1 1 d .
O24 O 0.7934(8) 0.0207(9) 0.2276(9) 0.080 Uani 1 1 d .
O25 O 0.1547(9) 0.3695(10) 0.3174(10) 0.108 Uani 1 1 d D
O26 O 0.135(2) 0.308(3) 0.4467(10) 0.305 Uani 1 1 d DU
O27 O 0.0427(13) 0.3066(19) 0.3630(12) 0.179 Uani 1 1 d DU
O28 O 0.1471(11) 0.3509(11) 0.1816(13) 0.127 Uani 1 1 d D
H28 H 0.1251 0.3629 0.2218 0.191 Uiso 1 1 calc R
N1 N 0.4815(6) 0.4491(6) 0.2564(5) 0.023 Uani 1 1 d .
N2 N 0.2368(7) 0.6770(6) 0.4712(6) 0.031 Uani 1 1 d .
N3 N 0.2222(6) 0.9909(6) 0.0293(5) 0.020 Uani 1 1 d .
N4 N 0.4717(6) 1.0639(6) 0.2399(5) 0.023 Uani 1 1 d .
N5 N 0.8594(8) 0.0481(9) 0.2278(7) 0.048 Uani 1 1 d .
N6 N 0.1053(12) 0.3372(16) 0.3752(10) 0.142 Uani 1 1 d D
C1 C 0.3258(11) 0.2417(9) 0.5080(9) 0.051 Uani 1 1 d .
H1A H 0.3159 0.3085 0.4740 0.076 Uiso 1 1 calc R
H1B H 0.2847 0.2367 0.5536 0.076 Uiso 1 1 calc R
H1C H 0.3136 0.2086 0.4776 0.076 Uiso 1 1 calc R
C2 C 0.4847(9) 0.2002(8) 0.4766(7) 0.030 Uani 1 1 d .
C3 C 0.5431(9) 0.1140(7) 0.4739(7) 0.031 Uani 1 1 d .
H3 H 0.5369 0.0563 0.5129 0.038 Uiso 1 1 calc R
C4 C 0.6112(8) 0.1103(8) 0.4144(8) 0.031 Uani 1 1 d .
C5 C 0.6734(9) 0.0144(8) 0.4136(8) 0.035 Uani 1 1 d .
H5A H 0.7106 0.0248 0.3654 0.053 Uiso 1 1 calc R
H5B H 0.6360 -0.0245 0.4145 0.053 Uiso 1 1 calc R
H5C H 0.7131 -0.0183 0.4604 0.053 Uiso 1 1 calc R
C6 C 0.6162(8) 0.1982(8) 0.3568(7) 0.028 Uani 1 1 d .
H6 H 0.6595 0.1981 0.3153 0.034 Uiso 1 1 calc R
C7 C 0.5602(7) 0.2852(7) 0.3583(7) 0.023 Uani 1 1 d .
C8 C 0.4950(9) 0.2891(7) 0.4185(7) 0.029 Uani 1 1 d .
C9 C 0.5716(8) 0.3804(8) 0.2964(7) 0.029 Uani 1 1 d .
H9A H 0.5964 0.4102 0.3232 0.035 Uiso 1 1 calc R
H9B H 0.6158 0.3674 0.2554 0.035 Uiso 1 1 calc R
C10 C 0.4934(7) 0.5448(7) 0.2009(6) 0.023 Uani 1 1 d .
H10A H 0.5231 0.5399 0.1511 0.027 Uiso 1 1 calc R
H10B H 0.5326 0.5629 0.2267 0.027 Uiso 1 1 calc R
C11 C 0.3982(7) 0.6217(8) 0.1818(7) 0.024 Uani 1 1 d .
H11A H 0.4053 0.6855 0.1640 0.029 Uiso 1 1 calc R
H11B H 0.3684 0.6188 0.1387 0.029 Uiso 1 1 calc R
C12 C 0.4420(8) 0.4066(8) 0.2115(7) 0.026 Uani 1 1 d .
H12A H 0.4581 0.4317 0.1546 0.031 Uiso 1 1 calc R
H12B H 0.4703 0.3371 0.2324 0.031 Uiso 1 1 calc R
C13 C 0.3379(9) 0.4289(8) 0.2188(7) 0.030 Uani 1 1 d D
H13A H 0.3076 0.4968 0.1881 0.036 Uiso 1 1 calc R
H13B H 0.3169 0.3905 0.1984 0.036 Uiso 1 1 calc R
C14 C 0.5524(9) 0.6738(10) 0.3505(10) 0.048 Uani 1 1 d .
H14A H 0.5387 0.7393 0.3120 0.072 Uiso 1 1 calc R
H14B H 0.6075 0.6342 0.3342 0.072 Uiso 1 1 calc R
H14C H 0.5621 0.6718 0.4031 0.072 Uiso 1 1 calc R
C15 C 0.4723(8) 0.6364(8) 0.3542(7) 0.030 Uani 1 1 d .
C16 C 0.0845(9) 1.1445(8) 0.2293(8) 0.039 Uani 1 1 d .
H16A H 0.0203 1.1540 0.2444 0.058 Uiso 1 1 calc R
H16B H 0.0894 1.1695 0.1713 0.058 Uiso 1 1 calc R
H16C H 0.1105 1.1777 0.2509 0.058 Uiso 1 1 calc R
C17 C 0.1466(7) 0.9987(8) 0.3443(7) 0.023 Uani 1 1 d .
C18 C 0.1141(8) 1.0452(8) 0.3980(7) 0.026 Uani 1 1 d .
H18 H 0.0815 1.1108 0.3790 0.031 Uiso 1 1 calc R
C19 C 0.1306(8) 0.9932(9) 0.4806(7) 0.031 Uani 1 1 d .
C20 C 0.0899(9) 1.0438(9) 0.5400(8) 0.036 Uani 1 1 d .
H20A H 0.1071 0.9988 0.5944 0.054 Uiso 1 1 calc R
H20B H 0.0235 1.0673 0.5352 0.054 Uiso 1 1 calc R
H20C H 0.1137 1.0971 0.5278 0.054 Uiso 1 1 calc R
C21 C 0.1805(8) 0.8971(8) 0.5076(7) 0.028 Uani 1 1 d .
H21 H 0.1922 0.8629 0.5628 0.034 Uiso 1 1 calc R
C22 C 0.2147(7) 0.8488(8) 0.4537(7) 0.025 Uani 1 1 d .
C23 C 0.1961(7) 0.8994(8) 0.3707(6) 0.021 Uani 1 1 d .
C24 C 0.2739(9) 0.7455(8) 0.4865(7) 0.032 Uani 1 1 d .
H24A H 0.2809 0.7251 0.5446 0.038 Uiso 1 1 calc R
H24B H 0.3352 0.7412 0.4626 0.038 Uiso 1 1 calc R
C25 C 0.2990(10) 0.5782(8) 0.5128(7) 0.038 Uani 1 1 d .
H25A H 0.2887 0.5585 0.5708 0.046 Uiso 1 1 calc R
H25B H 0.3630 0.5781 0.5025 0.046 Uiso 1 1 calc R
C26 C 0.2827(11) 0.5067(9) 0.4845(7) 0.045 Uani 1 1 d .
H26A H 0.3298 0.4447 0.5073 0.053 Uiso 1 1 calc R
H26B H 0.2225 0.4980 0.5030 0.053 Uiso 1 1 calc R
C27 C 0.1418(9) 0.6852(9) 0.5037(8) 0.037 Uani 1 1 d .
H27A H 0.1335 0.7106 0.5461 0.045 Uiso 1 1 calc R
H27B H 0.1342 0.6213 0.5279 0.045 Uiso 1 1 calc R
C28 C 0.0681(9) 0.7498(10) 0.4398(9) 0.041 Uani 1 1 d D
H28A H 0.0080 0.7421 0.4602 0.050 Uiso 1 1 calc R
H28B H 0.0645 0.8169 0.4243 0.050 Uiso 1 1 calc R
C29 C 0.1014(10) 0.5993(9) 0.2751(8) 0.039 Uani 1 1 d .
H29A H 0.1316 0.5504 0.2534 0.059 Uiso 1 1 calc R
H29B H 0.0365 0.6242 0.2615 0.059 Uiso 1 1 calc R
H29C H 0.1084 0.5717 0.3330 0.059 Uiso 1 1 calc R
C30 C 0.1562(8) 0.7159(8) 0.1594(7) 0.028 Uani 1 1 d .
C31 C 0.1109(8) 0.6934(8) 0.1055(7) 0.025 Uani 1 1 d .
H31 H 0.0761 0.6505 0.1262 0.030 Uiso 1 1 calc R
C32 C 0.1217(8) 0.7384(8) 0.0217(7) 0.029 Uani 1 1 d .
C33 C 0.0781(10) 0.7148(9) -0.0364(8) 0.039 Uani 1 1 d .
H33A H 0.1025 0.6468 -0.0254 0.058 Uiso 1 1 calc R
H33B H 0.0924 0.7505 -0.0912 0.058 Uiso 1 1 calc R
H33C H 0.0120 0.7320 -0.0291 0.058 Uiso 1 1 calc R
C34 C 0.1718(8) 0.8043(8) -0.0059(7) 0.026 Uani 1 1 d .
H34 H 0.1815 0.8325 -0.0613 0.031 Uiso 1 1 calc R
C35 C 0.2079(7) 0.8290(7) 0.0474(7) 0.023 Uani 1 1 d .
C36 C 0.1961(7) 0.7866(7) 0.1300(6) 0.021 Uani 1 1 d .
C37 C 0.2630(8) 0.9005(8) 0.0122(7) 0.026 Uani 1 1 d .
H37A H 0.3255 0.8691 0.0341 0.031 Uiso 1 1 calc R
H37B H 0.2672 0.9180 -0.0460 0.031 Uiso 1 1 calc R
C38 C 0.2787(9) 1.0575(8) -0.0128(7) 0.029 Uani 1 1 d .
H38A H 0.2662 1.0852 -0.0706 0.035 Uiso 1 1 calc R
H38B H 0.3442 1.0214 -0.0045 0.035 Uiso 1 1 calc R
C39 C 0.2562(8) 1.1374(7) 0.0189(6) 0.026 Uani 1 1 d .
H39A H 0.2968 1.1772 -0.0061 0.031 Uiso 1 1 calc R
H39B H 0.1926 1.1780 0.0052 0.031 Uiso 1 1 calc R
C40 C 0.1255(8) 1.0399(8) 0.0004(7) 0.030 Uani 1 1 d .
H40A H 0.1173 1.0242 -0.0448 0.036 Uiso 1 1 calc R
H40B H 0.1137 1.1092 -0.0192 0.036 Uiso 1 1 calc R
C41 C 0.0558(8) 1.0117(8) 0.0650(7) 0.027 Uani 1 1 d D
H41A H -0.0062 1.0549 0.0478 0.033 Uiso 1 1 calc R
H41B H 0.0566 0.9461 0.0767 0.033 Uiso 1 1 calc R
C42 C 0.5442(9) 0.8171(11) 0.1175(10) 0.050 Uani 1 1 d .
H42A H 0.5462 0.8258 0.0614 0.075 Uiso 1 1 calc R
H42B H 0.5383 0.7543 0.1504 0.075 Uiso 1 1 calc R
H42C H 0.6003 0.8222 0.1317 0.075 Uiso 1 1 calc R
C43 C 0.4621(8) 0.8937(8) 0.1318(7) 0.027 Uani 1 1 d .
C44 C 0.3030(9) 1.3856(9) -0.0004(8) 0.041 Uani 1 1 d .
H44A H 0.2915 1.3248 0.0299 0.062 Uiso 1 1 calc R
H44B H 0.2581 1.4239 -0.0433 0.062 Uiso 1 1 calc R
H44C H 0.2981 1.4193 0.0349 0.062 Uiso 1 1 calc R
C45 C 0.4648(9) 1.3192(9) 0.0242(6) 0.030 Uani 1 1 d .
C46 C 0.5285(7) 1.3656(8) 0.0223(7) 0.024 Uani 1 1 d .
H46 H 0.5210 1.4283 -0.0151 0.028 Uiso 1 1 calc R
C47 C 0.6031(8) 1.3198(8) 0.0755(7) 0.024 Uani 1 1 d .
C48 C 0.6728(8) 1.3697(9) 0.0744(8) 0.032 Uani 1 1 d .
H48A H 0.7201 1.3263 0.1143 0.048 Uiso 1 1 calc R
H48B H 0.6420 1.4263 0.0865 0.048 Uiso 1 1 calc R
H48C H 0.7007 1.3881 0.0217 0.048 Uiso 1 1 calc R
C49 C 0.6105(8) 1.2272(8) 0.1328(7) 0.025 Uani 1 1 d .
H49 H 0.6589 1.1963 0.1702 0.030 Uiso 1 1 calc R
C50 C 0.5463(8) 1.1795(7) 0.1353(7) 0.024 Uani 1 1 d .
C51 C 0.4739(8) 1.2238(8) 0.0781(7) 0.026 Uani 1 1 d .
C52 C 0.5600(7) 1.0777(8) 0.1954(7) 0.025 Uani 1 1 d .
H52A H 0.6071 1.0619 0.2344 0.030 Uiso 1 1 calc R
H52B H 0.5823 1.0336 0.1672 0.030 Uiso 1 1 calc R
C53 C 0.4871(8) 0.9598(8) 0.2942(7) 0.027 Uani 1 1 d .
H53A H 0.5263 0.9186 0.2671 0.033 Uiso 1 1 calc R
H53B H 0.5184 0.9458 0.3435 0.033 Uiso 1 1 calc R
C54 C 0.3965(8) 0.9398(7) 0.3148(7) 0.025 Uani 1 1 d .
H54A H 0.4062 0.8712 0.3305 0.030 Uiso 1 1 calc R
H54B H 0.3692 0.9574 0.3605 0.030 Uiso 1 1 calc R
C55 C 0.4370(8) 1.1281(8) 0.2884(7) 0.028 Uani 1 1 d .
H55A H 0.4600 1.0914 0.3435 0.034 Uiso 1 1 calc R
H55B H 0.4624 1.1819 0.2652 0.034 Uiso 1 1 calc R
C56 C 0.3345(9) 1.1666(8) 0.2904(7) 0.033 Uani 1 1 d D
H56A H 0.3082 1.1154 0.3235 0.040 Uiso 1 1 calc R
H56B H 0.3160 1.2165 0.3127 0.040 Uiso 1 1 calc R
C57 C 0.8576(13) 0.7834(15) 0.3296(14) 0.086 Uani 1 1 d .
H57A H 0.8729 0.7170 0.3663 0.129 Uiso 1 1 calc R
H57B H 0.8094 0.7966 0.2932 0.129 Uiso 1 1 calc R
H57C H 0.8364 0.8246 0.3598 0.129 Uiso 1 1 calc R
C58 C 0.0812(17) 0.411(2) 0.1124(16) 0.178 Uani 1 1 d D
H58A H 0.0188 0.4154 0.1316 0.267 Uiso 1 1 calc R
H58B H 0.0943 0.3818 0.0729 0.267 Uiso 1 1 calc R
H58C H 0.0879 0.4747 0.0881 0.267 Uiso 1 1 calc R
O31 O 0.8461(13) 0.3386(11) 0.2465(12) 0.153 Uani 1 1 d G
H31A H 0.8606 0.3123 0.2964 0.229 Uiso 1 1 d G
H31B H 0.7941 0.3330 0.2404 0.229 Uiso 1 1 d G
O32 O 0.8339(18) 0.6666(11) 0.1738(15) 0.202 Uani 1 1 d G
H32A H 0.8517 0.6924 0.1256 0.303 Uiso 1 1 d G
H32B H 0.7792 0.7000 0.1802 0.303 Uiso 1 1 d G
O30 O 0.8348(18) 0.5029(11) 0.1982(9) 0.309 Uani 1 1 d GU
H30A H 0.8530 0.4659 0.2464 0.463 Uiso 1 1 d G
H30B H 0.7802 0.5036 0.1918 0.463 Uiso 1 1 d G

loop_
_atom_site_aniso_label
_atom_site_aniso_U_11
_atom_site_aniso_U_22
_atom_site_aniso_U_33
_atom_site_aniso_U_23
_atom_site_aniso_U_13
_atom_site_aniso_U_12
Dy1 0.031 0.014 0.023 -0.009 0.003 -0.009
Dy2 0.026 0.014 0.024 -0.008 -0.002 -0.009
Mn1 0.040 0.013 0.020 -0.008 0.003 -0.009
Mn2 0.034 0.017 0.024 -0.006 -0.005 -0.014
O1 0.074 0.016 0.027 -0.004 0.004 -0.003
O2 0.063 0.011 0.023 -0.003 -0.001 -0.006
O3 0.035 0.015 0.020 -0.010 0.003 -0.009
O4 0.058 0.022 0.030 -0.014 0.011 -0.019
O5 0.047 0.026 0.039 -0.021 -0.009 -0.004
O6 0.038 0.018 0.030 -0.013 -0.004 -0.009
O7 0.032 0.016 0.032 -0.014 -0.001 -0.004
O8 0.030 0.019 0.026 -0.012 0.002 -0.007
O9 0.050 0.015 0.018 -0.004 0.007 -0.011
O10 0.035 0.034 0.042 -0.027 0.014 -0.016
O11 0.027 0.025 0.026 -0.009 0.000 -0.009
O12 0.029 0.020 0.030 -0.012 0.003 -0.015
O13 0.036 0.013 0.023 -0.002 -0.008 -0.010
O14 0.026 0.034 0.033 -0.020 -0.006 -0.006
O15 0.036 0.034 0.037 -0.023 0.004 -0.020
O16 0.031 0.026 0.028 -0.015 0.005 -0.015
O17 0.054 0.034 0.033 -0.007 -0.003 -0.027
O18 0.049 0.022 0.027 -0.004 -0.009 -0.024
O19 0.031 0.016 0.025 -0.009 -0.003 -0.011
O20 0.042 0.027 0.049 -0.017 -0.012 -0.006
O21 0.051 0.069 0.079 -0.037 0.002 -0.007
O22 0.030 0.073 0.074 0.000 0.013 -0.005
O23 0.109 0.059 0.069 -0.007 -0.010 -0.038
O24 0.048 0.062 0.113 -0.012 -0.008 -0.019
O25 0.068 0.077 0.190 -0.064 0.072 -0.048
O26 0.180 0.467 0.233 -0.025 -0.022 -0.178
O27 0.117 0.262 0.197 -0.080 0.035 -0.128
O28 0.071 0.058 0.243 -0.066 -0.025 0.014
N1 0.031 0.014 0.025 -0.008 0.003 -0.009
N2 0.051 0.011 0.030 -0.009 0.011 -0.012
N3 0.027 0.010 0.025 -0.007 -0.005 -0.005
N4 0.028 0.014 0.030 -0.006 -0.006 -0.010
N5 0.042 0.053 0.031 0.002 0.005 -0.017
N6 0.068 0.154 0.150 0.001 -0.022 -0.029
C1 0.073 0.023 0.045 -0.003 0.014 -0.019
C2 0.043 0.023 0.023 -0.007 0.000 -0.011
C3 0.057 0.008 0.030 -0.004 -0.017 -0.009
C4 0.028 0.024 0.049 -0.020 -0.012 -0.006
C5 0.035 0.018 0.049 -0.009 -0.007 -0.005
C6 0.027 0.026 0.034 -0.017 -0.002 -0.005
C7 0.026 0.012 0.029 -0.002 -0.010 -0.005
C8 0.053 0.009 0.027 -0.007 -0.014 -0.006
C9 0.033 0.021 0.036 -0.011 -0.005 -0.008
C10 0.027 0.015 0.026 -0.011 0.004 -0.004
C11 0.029 0.019 0.027 -0.010 0.005 -0.012
C12 0.042 0.014 0.027 -0.013 -0.006 -0.006
C13 0.044 0.021 0.031 -0.011 0.003 -0.015
C14 0.028 0.041 0.085 -0.036 -0.020 0.000
C15 0.037 0.019 0.040 -0.018 -0.004 -0.002
C16 0.039 0.018 0.055 -0.017 -0.013 0.007
C17 0.016 0.022 0.039 -0.016 -0.004 -0.007
C18 0.030 0.022 0.036 -0.020 0.005 -0.011
C19 0.032 0.036 0.037 -0.027 0.010 -0.013
C20 0.040 0.037 0.045 -0.029 0.004 -0.013
C21 0.026 0.031 0.035 -0.019 0.001 -0.011
C22 0.018 0.027 0.036 -0.019 0.007 -0.009
C23 0.026 0.021 0.026 -0.015 0.004 -0.012
C24 0.047 0.030 0.028 -0.021 -0.005 -0.007
C25 0.066 0.021 0.023 -0.012 0.002 -0.004
C26 0.081 0.019 0.026 -0.007 0.016 -0.013
C27 0.057 0.032 0.039 -0.021 0.019 -0.030
C28 0.033 0.040 0.067 -0.034 0.015 -0.019
C29 0.058 0.026 0.043 -0.013 0.008 -0.026
C30 0.036 0.018 0.032 -0.012 -0.001 -0.008
C31 0.026 0.018 0.041 -0.016 0.001 -0.013
C32 0.030 0.024 0.037 -0.018 -0.002 -0.005
C33 0.051 0.028 0.050 -0.021 -0.010 -0.017
C34 0.032 0.016 0.034 -0.011 0.000 -0.009
C35 0.023 0.017 0.032 -0.010 0.002 -0.009
C36 0.026 0.016 0.025 -0.014 -0.003 -0.002
C37 0.036 0.019 0.025 -0.010 -0.006 -0.008
C38 0.040 0.018 0.029 -0.004 -0.006 -0.013
C39 0.037 0.013 0.028 0.000 -0.007 -0.014
C40 0.035 0.016 0.039 -0.011 -0.006 -0.006
C41 0.034 0.023 0.031 -0.016 -0.006 -0.008
C42 0.031 0.050 0.088 -0.044 0.016 -0.017
C43 0.034 0.032 0.026 -0.017 0.004 -0.018
C44 0.037 0.030 0.049 0.004 -0.006 -0.021
C45 0.040 0.037 0.017 -0.009 0.005 -0.023
C46 0.029 0.019 0.030 -0.015 0.005 -0.012
C47 0.029 0.020 0.036 -0.020 0.018 -0.018
C48 0.031 0.030 0.042 -0.021 0.014 -0.014
C49 0.028 0.019 0.032 -0.012 -0.001 -0.009
C50 0.032 0.014 0.028 -0.010 0.002 -0.010
C51 0.040 0.017 0.027 -0.010 0.007 -0.018
C52 0.025 0.020 0.032 -0.011 -0.002 -0.008
C53 0.041 0.017 0.024 -0.004 -0.004 -0.013
C54 0.036 0.012 0.032 -0.009 -0.003 -0.011
C55 0.040 0.021 0.033 -0.014 -0.005 -0.016
C56 0.047 0.025 0.042 -0.023 0.007 -0.020
C57 0.052 0.075 0.116 -0.027 0.006 -0.014
C58 0.068 0.102 0.268 0.009 0.006 -0.006
O31 0.134 0.167 0.204 -0.120 -0.049 -0.024
O32 0.198 0.176 0.222 -0.002 -0.088 -0.102
O30 0.211 0.247 0.200 0.072 0.008 0.071

loop_
_atom_type_symbol
_atom_type_description
_atom_type_scat_dispersion_real
_atom_type_scat_dispersion_imag
_atom_type_scat_source
C C 0.0033 0.0016 'International Tables Vol C Tables 4.2.6.8 and 6.1.1.4'
H H 0.0000 0.0000 'International Tables Vol C Tables 4.2.6.8 and 6.1.1.4'
N N 0.0061 0.0033 'International Tables Vol C Tables 4.2.6.8 and 6.1.1.4'
O O 0.0106 0.0060 'International Tables Vol C Tables 4.2.6.8 and 6.1.1.4'
Mn Mn 0.3368 0.7283 'International Tables Vol C Tables 4.2.6.8 and 6.1.1.4'
Dy Dy -0.1892 4.4098 'International Tables Vol C Tables 4.2.6.8 and 6.1.1.4'

loop_
_geom_angle_atom_site_label_1
_geom_angle_atom_site_label_2
_geom_angle_atom_site_label_3
_geom_angle
O6 Dy1 O9 88.1(3)
O6 Dy1 O8 77.8(3)
O9 Dy1 O8 146.3(3)
O6 Dy1 O12 100.2(3)
O9 Dy1 O12 141.8(2)
O8 Dy1 O12 71.6(2)
O6 Dy1 O3 76.8(3)
O9 Dy1 O3 66.5(2)
O8 Dy1 O3 136.6(2)
O12 Dy1 O3 79.0(2)
O6 Dy1 O10 144.6(3)
O9 Dy1 O10 89.4(3)
O8 Dy1 O10 85.0(3)
O12 Dy1 O10 103.4(3)
O3 Dy1 O10 133.4(3)
O6 Dy1 O11 148.7(2)
O9 Dy1 O11 88.1(3)
O8 Dy1 O11 119.4(3)
O12 Dy1 O11 65.7(2)
O3 Dy1 O11 73.2(3)
O10 Dy1 O11 66.4(3)
O6 Dy1 N2 79.2(3)
O9 Dy1 N2 69.7(3)
O8 Dy1 N2 77.6(3)
O12 Dy1 N2 148.4(3)
O3 Dy1 N2 130.2(3)
O10 Dy1 N2 66.9(3)
O11 Dy1 N2 127.8(3)
O6 Dy1 Mn1 71.38(18)
O9 Dy1 Mn1 34.56(19)
O8 Dy1 Mn1 149.20(19)
O12 Dy1 Mn1 113.48(18)
O3 Dy1 Mn1 34.44(17)
O10 Dy1 Mn1 120.7(2)
O11 Dy1 Mn1 88.34(18)
N2 Dy1 Mn1 96.4(2)
O6 Dy1 Dy2 80.65(18)
O9 Dy1 Dy2 167.1(2)
O8 Dy1 Dy2 36.56(18)
O12 Dy1 Dy2 36.77(17)
O3 Dy1 Dy2 104.48(17)
O10 Dy1 Dy2 103.4(2)
O11 Dy1 Dy2 98.33(17)
N2 Dy1 Dy2 113.78(19)
Mn1 Dy1 Dy2 133.88(4)
O16 Dy2 O13 88.1(3)
O16 Dy2 O8 103.4(3)
O13 Dy2 O8 140.9(3)
O16 Dy2 O12 77.1(3)
O13 Dy2 O12 146.9(3)
O8 Dy2 O12 71.9(3)
O16 Dy2 O19 77.4(3)
O13 Dy2 O19 66.7(2)
O8 Dy2 O19 79.4(2)
O12 Dy2 O19 135.5(3)
O16 Dy2 O14 142.4(3)
O13 Dy2 O14 90.6(3)
O8 Dy2 O14 101.1(3)
O12 Dy2 O14 84.0(3)
O19 Dy2 O14 135.4(3)
O16 Dy2 O7 150.7(3)
O13 Dy2 O7 85.5(3)
O8 Dy2 O7 66.3(2)
O12 Dy2 O7 121.1(2)
O19 Dy2 O7 73.8(3)
O14 Dy2 O7 66.2(3)
O16 Dy2 N3 78.4(3)
O13 Dy2 N3 69.9(2)
O8 Dy2 N3 148.6(3)
O12 Dy2 N3 78.1(3)
O19 Dy2 N3 130.5(3)
O14 Dy2 N3 66.0(3)
O7 Dy2 N3 125.3(3)
O16 Dy2 Mn2 71.45(18)
O13 Dy2 Mn2 34.84(18)
O8 Dy2 Mn2 113.83(18)
O12 Dy2 Mn2 148.53(19)
O19 Dy2 Mn2 34.46(17)
O14 Dy2 Mn2 122.6(2)
O7 Dy2 Mn2 87.42(18)
N3 Dy2 Mn2 96.65(18)
O16 Dy2 Dy1 82.41(18)
O13 Dy2 Dy1 167.89(19)
O8 Dy2 Dy1 36.67(17)
O12 Dy2 Dy1 36.99(18)
O19 Dy2 Dy1 103.71(17)
O14 Dy2 Dy1 101.5(2)
O7 Dy2 Dy1 99.23(17)
N3 Dy2 Dy1 115.00(18)
Mn2 Dy2 Dy1 133.71(4)
O2 Mn1 O3 177.5(4)
O2 Mn1 O9 98.3(3)
O3 Mn1 O9 84.1(3)
O2 Mn1 N1 94.4(4)
O3 Mn1 N1 83.4(3)
O9 Mn1 N1 165.5(4)
O2 Mn1 O5 89.2(4)
O3 Mn1 O5 89.6(3)
O9 Mn1 O5 97.3(3)
N1 Mn1 O5 89.8(3)
O2 Mn1 O4 88.0(3)
O3 Mn1 O4 92.7(3)
O9 Mn1 O4 95.5(3)
N1 Mn1 O4 77.9(3)
O5 Mn1 O4 167.2(3)
O2 Mn1 Dy1 137.3(2)
O3 Mn1 Dy1 44.6(2)
O9 Mn1 Dy1 43.0(2)
N1 Mn1 Dy1 126.8(2)
O5 Mn1 Dy1 81.3(2)
O4 Mn1 Dy1 109.0(2)
O18 Mn2 O19 178.5(3)
O18 Mn2 O13 97.6(3)
O19 Mn2 O13 83.8(3)
O18 Mn2 N4 95.0(3)
O19 Mn2 N4 83.6(3)
O13 Mn2 N4 166.4(3)
O18 Mn2 O15 89.0(3)
O19 Mn2 O15 91.3(3)
O13 Mn2 O15 95.9(3)
N4 Mn2 O15 89.3(3)
O18 Mn2 O20 87.1(4)
O19 Mn2 O20 92.3(3)
O13 Mn2 O20 97.4(3)
N4 Mn2 O20 78.2(3)
O15 Mn2 O20 166.5(3)
O18 Mn2 Dy2 137.2(2)
O19 Mn2 Dy2 44.2(2)
O13 Mn2 Dy2 43.1(2)
N4 Mn2 Dy2 126.2(2)
O15 Mn2 Dy2 81.2(2)
O20 Mn2 Dy2 110.2(2)
C2 O1 C1 115.3(10)
C8 O2 Mn1 124.3(7)
C11 O3 Mn1 117.0(6)
C11 O3 Dy1 134.1(6)
Mn1 O3 Dy1 101.0(3)
C13 O4 Mn1 104.6(6)
C15 O5 Mn1 124.4(8)
C15 O6 Dy1 135.1(7)
C17 O7 C16 117.1(8)
C17 O7 Dy2 114.7(6)
C16 O7 Dy2 125.3(7)
C23 O8 Dy2 118.7(6)
C23 O8 Dy1 134.4(6)
Dy2 O8 Dy1 106.8(3)
C26 O9 Mn1 122.1(8)
C26 O9 Dy1 121.6(6)
Mn1 O9 Dy1 102.5(3)
C28 O10 Dy1 120.0(7)
C30 O11 C29 120.7(9)
C30 O11 Dy1 112.0(6)
C29 O11 Dy1 123.1(7)
C36 O12 Dy2 133.0(6)
C36 O12 Dy1 120.1(6)
Dy2 O12 Dy1 106.2(3)
C39 O13 Mn2 123.8(6)
C39 O13 Dy2 120.9(6)
Mn2 O13 Dy2 102.1(3)
C41 O14 Dy2 121.8(6)
C43 O15 Mn2 124.9(7)
C43 O16 Dy2 136.3(7)
C45 O17 C44 113.7(9)
C51 O18 Mn2 126.0(7)
C54 O19 Mn2 115.9(6)
C54 O19 Dy2 133.9(6)
Mn2 O19 Dy2 101.3(3)
C56 O20 Mn2 105.6(6)
C9 N1 C10 110.6(8)
C9 N1 C12 110.9(8)
C10 N1 C12 111.2(8)
C9 N1 Mn1 109.3(7)
C10 N1 Mn1 101.8(6)
C12 N1 Mn1 112.6(7)
C27 N2 C25 110.0(9)
C27 N2 C24 109.9(9)
C25 N2 C24 107.6(10)
C27 N2 Dy1 112.8(8)
C25 N2 Dy1 105.1(6)
C24 N2 Dy1 111.2(6)
C40 N3 C38 109.0(8)
C40 N3 C37 111.2(8)
C38 N3 C37 108.8(8)
C40 N3 Dy2 113.1(6)
C38 N3 Dy2 104.4(6)
C37 N3 Dy2 110.1(6)
C53 N4 C52 110.3(8)
C53 N4 C55 110.5(8)
C52 N4 C55 110.9(8)
C53 N4 Mn2 103.0(6)
C52 N4 Mn2 109.3(6)
C55 N4 Mn2 112.6(7)
O24 N5 O23 122.7(14)
O24 N5 O22 117.9(14)
O23 N5 O22 119.4(14)
O25 N6 O26 118.1(12)
O25 N6 O27 118.6(12)
O26 N6 O27 119.8(13)
O1 C2 C3 119.4(10)
O1 C2 C8 121.0(10)
C3 C2 C8 119.6(11)
C2 C3 C4 122.1(10)
C6 C4 C3 116.6(10)
C6 C4 C5 123.1(11)
C3 C4 C5 120.4(11)
C7 C6 C4 122.8(11)
C6 C7 C8 120.7(10)
C6 C7 C9 121.1(10)
C8 C7 C9 118.0(9)
O2 C8 C7 124.3(10)
O2 C8 C2 117.6(11)
C7 C8 C2 118.0(10)
N1 C9 C7 111.9(9)
N1 C10 C11 109.4(8)
O3 C11 C10 108.7(8)
C13 C12 N1 113.2(9)
O4 C13 C12 106.5(10)
O6 C15 O5 126.0(11)
O6 C15 C14 115.1(10)
O5 C15 C14 118.9(11)
O7 C17 C18 124.4(10)
O7 C17 C23 113.7(9)
C18 C17 C23 121.9(10)
C17 C18 C19 119.6(10)
C21 C19 C18 119.5(10)
C21 C19 C20 121.2(11)
C18 C19 C20 119.3(11)
C19 C21 C22 121.7(11)
C23 C22 C21 119.5(10)
C23 C22 C24 121.5(9)
C21 C22 C24 118.9(10)
O8 C23 C22 123.1(9)
O8 C23 C17 119.2(10)
C22 C23 C17 117.8(9)
C22 C24 N2 114.5(10)
N2 C25 C26 111.7(11)
O9 C26 C25 110.0(9)
N2 C27 C28 112.8(10)
O10 C28 C27 107.1(10)
C36 C30 O11 119.2(10)
C36 C30 C31 121.1(10)
O11 C30 C31 118.6(9)
C32 C31 C30 118.0(10)
C34 C32 C31 118.5(10)
C34 C32 C33 121.9(11)
C31 C32 C33 119.6(10)
C32 C34 C35 121.6(10)
C36 C35 C34 120.3(9)
C36 C35 C37 121.4(9)
C34 C35 C37 118.2(9)
C30 C36 O12 116.4(9)
C30 C36 C35 119.7(10)
O12 C36 C35 123.9(9)
N3 C37 C35 114.1(9)
N3 C38 C39 110.7(9)
O13 C39 C38 109.7(8)
N3 C40 C41 112.9(9)
O14 C41 C40 106.0(9)
O16 C43 O15 124.4(11)
O16 C43 C42 117.7(10)
O15 C43 C42 117.8(10)
C46 C45 O17 117.1(10)
C46 C45 C51 122.0(11)
O17 C45 C51 120.8(10)
C47 C46 C45 120.8(10)
C46 C47 C49 118.2(10)
C46 C47 C48 121.4(10)
C49 C47 C48 120.3(11)
C47 C49 C50 121.4(11)
C49 C50 C51 120.2(10)
C49 C50 C52 119.4(10)
C51 C50 C52 120.2(9)
O18 C51 C45 119.3(11)
O18 C51 C50 123.6(9)
C45 C51 C50 117.1(10)
C50 C52 N4 112.3(9)
C54 C53 N4 109.8(9)
O19 C54 C53 110.6(9)
C56 C55 N4 113.6(9)
O20 C56 C55 106.4(10)

loop_
_geom_bond_atom_site_label_1
_geom_bond_atom_site_label_2
_geom_bond_distance
Dy1 O6 2.299(8)
Dy1 O9 2.304(7)
Dy1 O8 2.315(7)
Dy1 O12 2.326(7)
Dy1 O3 2.359(7)
Dy1 O10 2.369(8)
Dy1 O11 2.488(7)
Dy1 N2 2.574(9)
Dy1 Mn1 3.3005(19)
Dy1 Dy2 3.7118(12)
Dy2 O16 2.286(8)
Dy2 O13 2.300(7)
Dy2 O8 2.309(7)
Dy2 O12 2.314(7)
Dy2 O19 2.343(7)
Dy2 O14 2.380(8)
Dy2 O7 2.485(7)
Dy2 N3 2.600(8)
Dy2 Mn2 3.2926(18)
Mn1 O2 1.860(8)
Mn1 O3 1.902(7)
Mn1 O9 1.918(8)
Mn1 N1 2.076(9)
Mn1 O5 2.204(8)
Mn1 O4 2.298(8)
Mn2 O18 1.872(7)
Mn2 O19 1.900(7)
Mn2 O13 1.923(7)
Mn2 N4 2.057(9)
Mn2 O15 2.202(8)
Mn2 O20 2.287(9)
O1 C2 1.360(14)
O1 C1 1.420(18)
O2 C8 1.341(13)
O3 C11 1.423(12)
O4 C13 1.423(13)
O5 C15 1.260(13)
O6 C15 1.255(14)
O7 C17 1.384(13)
O7 C16 1.433(13)
O8 C23 1.351(12)
O9 C26 1.411(14)
O10 C28 1.430(15)
O11 C30 1.373(13)
O11 C29 1.434(13)
O12 C36 1.358(12)
O13 C39 1.430(13)
O14 C41 1.455(12)
O15 C43 1.278(13)
O16 C43 1.259(13)
O17 C45 1.399(15)
O17 C44 1.426(15)
O18 C51 1.320(13)
O19 C54 1.422(13)
O20 C56 1.434(15)
O21 C57 1.50(2)
O22 N5 1.260(15)
O23 N5 1.227(17)
O24 N5 1.220(16)
O25 N6 1.242(10)
O26 N6 1.273(10)
O27 N6 1.276(11)
O28 C58 1.489(12)
N1 C9 1.496(14)
N1 C10 1.502(13)
N1 C12 1.509(13)
N2 C27 1.475(16)
N2 C25 1.477(15)
N2 C24 1.498(14)
N3 C40 1.474(14)
N3 C38 1.490(13)
N3 C37 1.496(13)
N4 C53 1.500(13)
N4 C52 1.510(14)
N4 C55 1.517(14)
C2 C3 1.379(16)
C2 C8 1.425(15)
C3 C4 1.397(17)
C4 C6 1.385(16)
C4 C5 1.507(16)
C6 C7 1.371(15)
C7 C8 1.379(16)
C7 C9 1.526(15)
C10 C11 1.530(15)
C12 C13 1.508(16)
C14 C15 1.507(17)
C17 C18 1.386(15)
C17 C23 1.409(15)
C18 C19 1.391(17)
C19 C21 1.370(17)
C19 C20 1.532(15)
C21 C22 1.409(15)
C22 C23 1.400(16)
C22 C24 1.496(16)
C25 C26 1.506(17)
C27 C28 1.508(19)
C30 C36 1.341(15)
C30 C31 1.464(15)
C31 C32 1.403(16)
C32 C34 1.388(15)
C32 C33 1.522(16)
C34 C35 1.395(15)
C35 C36 1.381(15)
C35 C37 1.518(14)
C38 C39 1.508(15)
C40 C41 1.503(16)
C42 C43 1.506(17)
C45 C46 1.387(15)
C45 C51 1.404(15)
C46 C47 1.385(16)
C47 C49 1.395(15)
C47 C48 1.512(15)
C49 C50 1.404(15)
C50 C51 1.406(16)
C50 C52 1.503(14)
C53 C54 1.486(15)
C55 C56 1.481(17)
